data_7159839
loop_
_publ_author_name
'Kumar, Madan'
'Goswami, Avijit'

_publ_section_title
;
 Synthesis of trifluoroethoxy/aryloxy cinnolines, cinnolinones and
 indazoles from <i>o</i>-alkynylanilines <i>via</i> metal-free
 diazotization reagent.
;
_journal_issue 13
_journal_name_full 'Organic &amp; biomolecular chemistry'
_journal_page_first 2608
_journal_page_last 2619
_journal_paper_doi 10.1039/d4ob00058g
_journal_volume 22
_journal_year 2024
_chemical_formula_moiety 'C20 H13 Br N2 O'
_chemical_formula_sum 'C20 H13 Br N2 O'
_chemical_formula_weight 377.23
_space_group_crystal_system monoclinic
_space_group_IT_number 14
_space_group_name_Hall '-P 2yn'
_space_group_name_H-M_alt 'P 1 21/n 1'
_atom_sites_solution_hydrogens geom
_atom_sites_solution_primary dual
_audit_creation_date 2023-04-18
_audit_creation_method
;
Olex2 1.5
(compiled 2022.04.07 svn.rca3783a0 for OlexSys, GUI svn.r6498)
;
_audit_update_record
;
2023-04-19 deposited with the CCDC.	2024-02-22 downloaded from the CCDC.
;
_cell_angle_alpha 90
_cell_angle_beta 91.646(2)
_cell_angle_gamma 90
_cell_formula_units_Z 4
_cell_length_a 10.1714(6)
_cell_length_b 10.7451(6)
_cell_length_c 15.1448(10)
_cell_measurement_reflns_used 3012
_cell_measurement_temperature 298
_cell_measurement_theta_max 25.28
_cell_measurement_theta_min 2.69
_cell_volume 1654.53(17)
_computing_cell_refinement 'SAINT V8.40B (?, 2016)'
_computing_data_reduction 'SAINT V8.40B (?, 2016)'
_computing_molecular_graphics 'Olex2 1.5 (Dolomanov et al., 2009)'
_computing_publication_material 'Olex2 1.5 (Dolomanov et al., 2009)'
_computing_structure_refinement 'SHELXL 2019/1 (Sheldrick, 2015)'
_computing_structure_solution 'SHELXT 2018/2 (Sheldrick, 2018)'
_diffrn_ambient_temperature 298
_diffrn_detector 'Bruker APEX2 area detector'
_diffrn_detector_area_resol_mean 7.9
_diffrn_detector_type 'CCD area detector'
_diffrn_measured_fraction_theta_full 0.998
_diffrn_measured_fraction_theta_max 0.997
_diffrn_measurement_device 'three-circle diffractometer'
_diffrn_measurement_device_type 'Bruker SMART APEX2 area detector'
_diffrn_measurement_method '\w and \f scans'
_diffrn_radiation_monochromator 'mirror optics'
_diffrn_radiation_probe x-ray
_diffrn_radiation_type MoK\a
_diffrn_radiation_wavelength 0.71073
_diffrn_reflns_av_R_equivalents 0.0414
_diffrn_reflns_av_unetI/netI 0.0482
_diffrn_reflns_Laue_measured_fraction_full 0.998
_diffrn_reflns_Laue_measured_fraction_max 0.997
_diffrn_reflns_limit_h_max 11
_diffrn_reflns_limit_h_min -12
_diffrn_reflns_limit_k_max 13
_diffrn_reflns_limit_k_min -13
_diffrn_reflns_limit_l_max 15
_diffrn_reflns_limit_l_min -18
_diffrn_reflns_number 10102
_diffrn_reflns_point_group_measured_fraction_full 0.998
_diffrn_reflns_point_group_measured_fraction_max 0.997
_diffrn_reflns_theta_full 25.242
_diffrn_reflns_theta_max 26.407
_diffrn_reflns_theta_min 2.324
_diffrn_source 'microfocus sealed X-ray tube'
_diffrn_source_current 1.0
_diffrn_source_power 0.05
_diffrn_source_type 'Incoatec I\ms'
_diffrn_source_voltage 50.0
_diffrn_standards_number 0
_exptl_absorpt_coefficient_mu 2.493
_exptl_absorpt_correction_T_max 0.7454
_exptl_absorpt_correction_T_min 0.5449
_exptl_absorpt_correction_type multi-scan
_exptl_absorpt_process_details
;
SADABS-2016/2 (Bruker,2016/2) was used for absorption correction.
wR2(int) was 0.1094 before and 0.0453 after correction.
The Ratio of minimum to maximum transmission is 0.7503.
The \l/2 correction factor is Not present.
;
_exptl_crystal_colour colourless
_exptl_crystal_colour_primary colourless
_exptl_crystal_density_diffrn 1.514
_exptl_crystal_description plate
_exptl_crystal_F_000 760
_exptl_crystal_size_max 0.235
_exptl_crystal_size_mid 0.123
_exptl_crystal_size_min 0.056
_refine_diff_density_max 0.484
_refine_diff_density_min -0.593
_refine_diff_density_rms 0.052
_refine_ls_extinction_method none
_refine_ls_goodness_of_fit_ref 1.015
_refine_ls_hydrogen_treatment constr
_refine_ls_matrix_type full
_refine_ls_number_parameters 217
_refine_ls_number_reflns 3388
_refine_ls_number_restraints 0
_refine_ls_restrained_S_all 1.015
_refine_ls_R_factor_all 0.0791
_refine_ls_R_factor_gt 0.0454
_refine_ls_shift/su_max 0.000
_refine_ls_shift/su_mean 0.000
_refine_ls_structure_factor_coef Fsqd
_refine_ls_weighting_details 'w=1/[\s^2^(Fo^2^)+(0.0367P)^2^+1.3965P] where P=(Fo^2^+2Fc^2^)/3'
_refine_ls_weighting_scheme calc
_refine_ls_wR_factor_gt 0.0990
_refine_ls_wR_factor_ref 0.1126
_reflns_Friedel_coverage 0.000
_reflns_number_gt 2256
_reflns_number_total 3388
_reflns_threshold_expression 'I > 2\s(I)'
_cod_data_source_file d4ob00058g2.cif
_cod_data_source_block agmk_498a_0m
_cod_depositor_comments 'Adding full bibliography for 7159839--7159843.cif.'
_cod_database_code 7159839
_shelx_shelxl_version_number 2019/1
_shelx_space_group_comment
;
The symmetry employed for this shelxl refinement is uniquely defined
by the following loop, which should always be used as a source of
symmetry information in preference to the above space-group names.
They are only intended as comments.
;
_shelx_estimated_absorpt_t_max 0.873
_shelx_estimated_absorpt_t_min 0.592
_olex2_refinement_description
;
1.a Aromatic/amide H refined with riding coordinates:
 C9(H9), C20(H20), C16(H16), C2(H2), C17(H17), C10(H10), C5(H5), C12(H12),
 C19(H19), C3(H3), C11(H11), C18(H18), C4(H4)
;
_olex2_submission_special_instructions 'No special instructions were received'

loop_
_space_group_symop_operation_xyz
'x, y, z'
'-x+1/2, y+1/2, -z+1/2'
'-x, -y, -z'
'x-1/2, -y-1/2, z-1/2'

loop_
_atom_site_label
_atom_site_type_symbol
_atom_site_fract_x
_atom_site_fract_y
_atom_site_fract_z
_atom_site_U_iso_or_equiv
_atom_site_adp_type
_atom_site_occupancy
_atom_site_site_symmetry_order
_atom_site_calc_flag
_atom_site_refinement_flags_posn
_atom_site_refinement_flags_adp
_atom_site_refinement_flags_occupancy
_atom_site_disorder_assembly
_atom_site_disorder_group
Br1 Br 0.67106(5) 0.58933(5) 0.06995(3) 0.0870(2) Uani 1 1 d . . . . .
O1 O 0.6950(2) 0.5223(2) 0.26081(13) 0.0473(5) Uani 1 1 d . . . . .
N1 N 0.5870(3) 0.3794(2) 0.46531(17) 0.0509(7) Uani 1 1 d . . . . .
N2 N 0.6591(3) 0.4369(3) 0.52521(17) 0.0538(7) Uani 1 1 d . . . . .
C8 C 0.7837(3) 0.4526(3) 0.21336(19) 0.0388(7) Uani 1 1 d . . . . .
C7 C 0.6838(3) 0.4953(3) 0.34959(18) 0.0416(7) Uani 1 1 d . . . . .
C6 C 0.7618(3) 0.5612(3) 0.41174(19) 0.0442(7) Uani 1 1 d . . . . .
C9 C 0.8677(3) 0.3663(3) 0.2520(2) 0.0531(8) Uani 1 1 d . . . . .
H9 H 0.865848 0.351377 0.312427 0.064 Uiso 1 1 calc R U . . .
C1 C 0.7428(3) 0.5291(3) 0.5011(2) 0.0471(8) Uani 1 1 d . . . . .
C15 C 0.4993(3) 0.3405(3) 0.3190(2) 0.0476(8) Uani 1 1 d . . . . .
C14 C 0.5939(3) 0.4087(3) 0.37745(19) 0.0427(7) Uani 1 1 d . . . . .
C13 C 0.7868(3) 0.4731(3) 0.1239(2) 0.0495(8) Uani 1 1 d . . . . .
C20 C 0.4709(4) 0.2163(3) 0.3375(2) 0.0595(9) Uani 1 1 d . . . . .
H20 H 0.513287 0.176990 0.385074 0.071 Uiso 1 1 calc R U . . .
C16 C 0.4345(3) 0.3967(3) 0.2477(2) 0.0578(9) Uani 1 1 d . . . . .
H16 H 0.453179 0.479022 0.233710 0.069 Uiso 1 1 calc R U . . .
C2 C 0.8119(4) 0.5950(4) 0.5680(2) 0.0647(10) Uani 1 1 d . . . . .
H2 H 0.798775 0.576234 0.627064 0.078 Uiso 1 1 calc R U . . .
C17 C 0.3432(4) 0.3319(4) 0.1977(2) 0.0694(11) Uani 1 1 d . . . . .
H17 H 0.299107 0.370992 0.150748 0.083 Uiso 1 1 calc R U . . .
C10 C 0.9544(4) 0.3025(3) 0.2005(3) 0.0658(10) Uani 1 1 d . . . . .
H10 H 1.011634 0.245007 0.226635 0.079 Uiso 1 1 calc R U . . .
C5 C 0.8545(3) 0.6536(3) 0.3915(2) 0.0568(9) Uani 1 1 d . . . . .
H5 H 0.871074 0.672584 0.332897 0.068 Uiso 1 1 calc R U . . .
C12 C 0.8738(4) 0.4071(4) 0.0729(2) 0.0685(11) Uani 1 1 d . . . . .
H12 H 0.875046 0.420494 0.012312 0.082 Uiso 1 1 calc R U . . .
C19 C 0.3801(4) 0.1511(4) 0.2858(3) 0.0730(11) Uani 1 1 d . . . . .
H19 H 0.362780 0.068035 0.298063 0.088 Uiso 1 1 calc R U . . .
C3 C 0.8972(4) 0.6853(4) 0.5463(3) 0.0785(12) Uani 1 1 d . . . . .
H3 H 0.942242 0.728951 0.590737 0.094 Uiso 1 1 calc R U . . .
C11 C 0.9576(4) 0.3225(4) 0.1114(3) 0.0731(11) Uani 1 1 d . . . . .
H11 H 1.016424 0.278718 0.077298 0.088 Uiso 1 1 calc R U . . .
C18 C 0.3162(4) 0.2086(5) 0.2167(3) 0.0769(12) Uani 1 1 d . . . . .
H18 H 0.254437 0.165084 0.182350 0.092 Uiso 1 1 calc R U . . .
C4 C 0.9190(4) 0.7145(4) 0.4575(3) 0.0733(11) Uani 1 1 d . . . . .
H4 H 0.978846 0.776621 0.444006 0.088 Uiso 1 1 calc R U . . .

loop_
_atom_site_aniso_label
_atom_site_aniso_U_11
_atom_site_aniso_U_22
_atom_site_aniso_U_33
_atom_site_aniso_U_23
_atom_site_aniso_U_13
_atom_site_aniso_U_12
Br1 0.1071(4) 0.1118(4) 0.0416(2) 0.0159(2) -0.0055(2) 0.0343(3)
O1 0.0529(13) 0.0575(13) 0.0320(11) 0.0069(10) 0.0089(9) 0.0148(11)
N1 0.0586(17) 0.0574(17) 0.0370(15) 0.0071(12) 0.0064(12) -0.0046(14)
N2 0.0602(17) 0.0671(18) 0.0343(14) 0.0072(13) 0.0032(12) -0.0034(15)
C8 0.0396(16) 0.0400(16) 0.0370(16) -0.0028(12) 0.0040(13) -0.0031(14)
C7 0.0449(17) 0.0502(18) 0.0303(15) 0.0064(13) 0.0084(13) 0.0117(15)
C6 0.0427(17) 0.056(2) 0.0336(16) 0.0064(14) 0.0057(13) 0.0055(16)
C9 0.057(2) 0.055(2) 0.0476(19) 0.0061(15) 0.0066(16) 0.0111(17)
C1 0.0467(17) 0.060(2) 0.0346(16) 0.0069(14) 0.0035(13) 0.0031(16)
C15 0.0496(18) 0.054(2) 0.0394(17) -0.0052(15) 0.0086(14) 0.0027(16)
C14 0.0470(17) 0.0451(17) 0.0363(16) 0.0007(13) 0.0056(13) 0.0070(15)
C13 0.0565(19) 0.058(2) 0.0343(16) -0.0019(15) 0.0022(14) -0.0022(17)
C20 0.064(2) 0.054(2) 0.061(2) -0.0036(17) 0.0083(18) -0.0002(19)
C16 0.056(2) 0.068(2) 0.049(2) -0.0045(17) 0.0013(16) 0.0054(19)
C2 0.067(2) 0.088(3) 0.0388(19) 0.0019(18) -0.0029(16) -0.013(2)
C17 0.059(2) 0.100(3) 0.050(2) -0.015(2) -0.0053(18) 0.014(2)
C10 0.065(2) 0.061(2) 0.072(3) -0.0020(19) 0.0157(19) 0.021(2)
C5 0.055(2) 0.070(2) 0.0457(19) 0.0140(18) 0.0063(16) -0.0081(19)
C12 0.079(3) 0.086(3) 0.041(2) -0.0177(19) 0.0153(18) 0.002(2)
C19 0.071(3) 0.067(2) 0.081(3) -0.018(2) 0.009(2) -0.008(2)
C3 0.074(3) 0.102(3) 0.059(2) 0.001(2) -0.012(2) -0.030(3)
C11 0.069(3) 0.078(3) 0.073(3) -0.025(2) 0.023(2) 0.012(2)
C18 0.058(2) 0.094(3) 0.079(3) -0.036(3) 0.003(2) -0.006(2)
C4 0.068(2) 0.090(3) 0.061(2) 0.012(2) -0.0045(19) -0.034(2)

loop_
_atom_type_symbol
_atom_type_description
_atom_type_scat_dispersion_real
_atom_type_scat_dispersion_imag
_atom_type_scat_source
C C 0.0033 0.0016 'International Tables Vol C Tables 4.2.6.8 and 6.1.1.4'
H H 0.0000 0.0000 'International Tables Vol C Tables 4.2.6.8 and 6.1.1.4'
Br Br -0.2901 2.4595 'International Tables Vol C Tables 4.2.6.8 and 6.1.1.4'
N N 0.0061 0.0033 'International Tables Vol C Tables 4.2.6.8 and 6.1.1.4'
O O 0.0106 0.0060 'International Tables Vol C Tables 4.2.6.8 and 6.1.1.4'

loop_
_geom_angle_atom_site_label_1
_geom_angle_atom_site_label_2
_geom_angle_atom_site_label_3
_geom_angle
_geom_angle_site_symmetry_1
_geom_angle_site_symmetry_3
_geom_angle_publ_flag
C7 O1 C8 117.6(2) . . ?
N2 N1 C14 121.5(3) . . ?
N1 N2 C1 120.0(3) . . ?
C9 C8 O1 123.1(3) . . ?
C13 C8 O1 117.2(3) . . ?
C13 C8 C9 119.6(3) . . ?
O1 C7 C6 119.0(3) . . ?
C14 C7 O1 120.9(3) . . ?
C14 C7 C6 120.1(3) . . ?
C7 C6 C1 115.3(3) . . ?
C7 C6 C5 125.3(3) . . ?
C5 C6 C1 119.4(3) . . ?
C8 C9 H9 120.2 . . ?
C10 C9 C8 119.6(3) . . ?
C10 C9 H9 120.2 . . ?
N2 C1 C6 122.5(3) . . ?
N2 C1 C2 118.4(3) . . ?
C2 C1 C6 119.1(3) . . ?
C20 C15 C14 119.2(3) . . ?
C16 C15 C14 122.3(3) . . ?
C16 C15 C20 118.4(3) . . ?
N1 C14 C7 120.3(3) . . ?
N1 C14 C15 114.5(3) . . ?
C7 C14 C15 125.1(3) . . ?
C8 C13 Br1 120.1(2) . . ?
C8 C13 C12 120.0(3) . . ?
C12 C13 Br1 119.8(3) . . ?
C15 C20 H20 119.7 . . ?
C19 C20 C15 120.6(4) . . ?
C19 C20 H20 119.7 . . ?
C15 C16 H16 119.8 . . ?
C17 C16 C15 120.5(4) . . ?
C17 C16 H16 119.8 . . ?
C1 C2 H2 120.1 . . ?
C3 C2 C1 119.8(3) . . ?
C3 C2 H2 120.1 . . ?
C16 C17 H17 119.8 . . ?
C16 C17 C18 120.4(4) . . ?
C18 C17 H17 119.8 . . ?
C9 C10 H10 119.5 . . ?
C11 C10 C9 121.0(4) . . ?
C11 C10 H10 119.5 . . ?
C6 C5 H5 120.2 . . ?
C4 C5 C6 119.6(3) . . ?
C4 C5 H5 120.2 . . ?
C13 C12 H12 119.9 . . ?
C11 C12 C13 120.2(3) . . ?
C11 C12 H12 119.9 . . ?
C20 C19 H19 120.0 . . ?
C18 C19 C20 120.1(4) . . ?
C18 C19 H19 120.0 . . ?
C2 C3 H3 119.5 . . ?
C2 C3 C4 121.0(4) . . ?
C4 C3 H3 119.5 . . ?
C10 C11 H11 120.2 . . ?
C12 C11 C10 119.6(3) . . ?
C12 C11 H11 120.2 . . ?
C17 C18 H18 120.0 . . ?
C19 C18 C17 120.0(4) . . ?
C19 C18 H18 120.0 . . ?
C5 C4 C3 121.0(4) . . ?
C5 C4 H4 119.5 . . ?
C3 C4 H4 119.5 . . ?

loop_
_geom_bond_atom_site_label_1
_geom_bond_atom_site_label_2
_geom_bond_distance
_geom_bond_site_symmetry_2
_geom_bond_publ_flag
Br1 C13 1.887(3) . ?
O1 C8 1.388(3) . ?
O1 C7 1.383(3) . ?
N1 N2 1.305(4) . ?
N1 C14 1.371(4) . ?
N2 C1 1.363(4) . ?
C8 C9 1.380(4) . ?
C8 C13 1.373(4) . ?
C7 C6 1.405(4) . ?
C7 C14 1.379(4) . ?
C6 C1 1.415(4) . ?
C6 C5 1.410(5) . ?
C9 H9 0.9300 . ?
C9 C10 1.377(5) . ?
C1 C2 1.408(5) . ?
C15 C14 1.482(4) . ?
C15 C20 1.396(5) . ?
C15 C16 1.387(5) . ?
C13 C12 1.386(5) . ?
C20 H20 0.9300 . ?
C20 C19 1.384(5) . ?
C16 H16 0.9300 . ?
C16 C17 1.372(5) . ?
C2 H2 0.9300 . ?
C2 C3 1.350(5) . ?
C17 H17 0.9300 . ?
C17 C18 1.384(6) . ?
C10 H10 0.9300 . ?
C10 C11 1.366(5) . ?
C5 H5 0.9300 . ?
C5 C4 1.349(5) . ?
C12 H12 0.9300 . ?
C12 C11 1.366(5) . ?
C19 H19 0.9300 . ?
C19 C18 1.364(6) . ?
C3 H3 0.9300 . ?
C3 C4 1.405(5) . ?
C11 H11 0.9300 . ?
C18 H18 0.9300 . ?
C4 H4 0.9300 . ?

loop_
_geom_torsion_atom_site_label_1
_geom_torsion_atom_site_label_2
_geom_torsion_atom_site_label_3
_geom_torsion_atom_site_label_4
_geom_torsion
_geom_torsion_site_symmetry_1
_geom_torsion_site_symmetry_2
_geom_torsion_site_symmetry_3
_geom_torsion_site_symmetry_4
_geom_torsion_publ_flag
Br1 C13 C12 C11 -179.8(3) . . . . ?
O1 C8 C9 C10 -178.9(3) . . . . ?
O1 C8 C13 Br1 -1.3(4) . . . . ?
O1 C8 C13 C12 179.5(3) . . . . ?
O1 C7 C6 C1 179.1(3) . . . . ?
O1 C7 C6 C5 -1.1(5) . . . . ?
O1 C7 C14 N1 177.6(3) . . . . ?
O1 C7 C14 C15 -2.3(4) . . . . ?
N1 N2 C1 C6 -4.1(5) . . . . ?
N1 N2 C1 C2 175.5(3) . . . . ?
N2 N1 C14 C7 3.9(4) . . . . ?
N2 N1 C14 C15 -176.2(3) . . . . ?
N2 C1 C2 C3 178.9(4) . . . . ?
C8 O1 C7 C6 92.4(3) . . . . ?
C8 O1 C7 C14 -90.2(3) . . . . ?
C8 C9 C10 C11 -0.7(6) . . . . ?
C8 C13 C12 C11 -0.6(5) . . . . ?
C7 O1 C8 C9 -5.7(4) . . . . ?
C7 O1 C8 C13 174.9(3) . . . . ?
C7 C6 C1 N2 2.8(4) . . . . ?
C7 C6 C1 C2 -176.8(3) . . . . ?
C7 C6 C5 C4 176.9(3) . . . . ?
C6 C7 C14 N1 -5.0(4) . . . . ?
C6 C7 C14 C15 175.1(3) . . . . ?
C6 C1 C2 C3 -1.6(5) . . . . ?
C6 C5 C4 C3 1.3(6) . . . . ?
C9 C8 C13 Br1 179.3(2) . . . . ?
C9 C8 C13 C12 0.1(5) . . . . ?
C9 C10 C11 C12 0.1(6) . . . . ?
C1 C6 C5 C4 -3.3(5) . . . . ?
C1 C2 C3 C4 -0.4(6) . . . . ?
C15 C20 C19 C18 -0.9(6) . . . . ?
C15 C16 C17 C18 -1.2(5) . . . . ?
C14 N1 N2 C1 0.6(5) . . . . ?
C14 C7 C6 C1 1.7(4) . . . . ?
C14 C7 C6 C5 -178.5(3) . . . . ?
C14 C15 C20 C19 178.1(3) . . . . ?
C14 C15 C16 C17 -177.0(3) . . . . ?
C13 C8 C9 C10 0.5(5) . . . . ?
C13 C12 C11 C10 0.5(6) . . . . ?
C20 C15 C14 N1 -37.1(4) . . . . ?
C20 C15 C14 C7 142.8(3) . . . . ?
C20 C15 C16 C17 1.1(5) . . . . ?
C20 C19 C18 C17 0.8(6) . . . . ?
C16 C15 C14 N1 140.9(3) . . . . ?
C16 C15 C14 C7 -39.1(5) . . . . ?
C16 C15 C20 C19 0.0(5) . . . . ?
C16 C17 C18 C19 0.3(6) . . . . ?
C2 C3 C4 C5 0.6(7) . . . . ?
C5 C6 C1 N2 -177.0(3) . . . . ?
C5 C6 C1 C2 3.4(5) . . . . ?
